data_7112284
loop_
_publ_author_name
'Lerrick, Reinner I.'
'Winstanley, Thomas P. L.'
'Haggerty, Karen'
'Wills, Corinne'
'Clegg, William'
'Harrington, Ross W.'
'Bultinck, Patrick'
'Herrebout, Wouter'
'Benniston, Andrew C.'
'Hall, Michael J.'

_publ_section_title
;
 Axially chiral BODIPYs.
;
_journal_issue 36
_journal_name_full 'Chemical communications (Cambridge, England)'
_journal_page_first 4714
_journal_page_last 4716
_journal_paper_doi 10.1039/c4cc00851k
_journal_volume 50
_journal_year 2014
_chemical_formula_moiety 'C27 H31 B F2 N2 O2'
_chemical_formula_sum 'C27 H31 B F2 N2 O2'
_chemical_formula_weight 464.35
_chemical_name_systematic
;
 ?
;
_space_group_crystal_system monoclinic
_space_group_IT_number 14
_space_group_name_Hall '-P 2ybc'
_space_group_name_H-M_alt 'P 1 21/c 1'
_symmetry_space_group_name_Hall '-P 2ybc'
_symmetry_space_group_name_H-M 'P 1 21/c 1'
_atom_sites_solution_hydrogens geom
_audit_creation_date 2014-01-24
_audit_creation_method
;
Olex2 1.2-alpha
(compiled 2014.01.21 svn.r2874 for OlexSys, GUI svn.r4743)
;
_cell_angle_alpha 90
_cell_angle_beta 92.318(7)
_cell_angle_gamma 90
_cell_formula_units_Z 4
_cell_length_a 7.712(5)
_cell_length_b 25.125(15)
_cell_length_c 12.348(7)
_cell_measurement_reflns_used 2351
_cell_measurement_temperature 150
_cell_measurement_theta_max 22.09
_cell_measurement_theta_min 3.01
_cell_volume 2391(3)
_computing_data_reduction 'SAINT v7.68A (Bruker, 2009)'
_computing_molecular_graphics 'Olex2 (Dolomanov et al., 2009)'
_computing_publication_material 'Olex2 (Dolomanov et al., 2009)'
_computing_structure_refinement 'XL (Sheldrick, 2008)'
_diffrn_ambient_temperature 150
_diffrn_detector 'CCD area detector'
_diffrn_detector_area_resol_mean 0.0350
_diffrn_detector_type 'Rigaku Saturn724+'
_diffrn_measured_fraction_theta_full 0.670
_diffrn_measured_fraction_theta_max 0.994
_diffrn_measurement_device 'CrystalLogic Kappa (4 circle)'
_diffrn_measurement_device_type 'Kappa Rigaku Saturn724+'
_diffrn_measurement_method 'omega rotation'
_diffrn_radiation_collimation '0.3 x 1.5 Double Pinhole'
_diffrn_radiation_monochromator Synchrotron
_diffrn_radiation_probe x-ray
_diffrn_radiation_wavelength 0.6889
_diffrn_reflns_av_R_equivalents 0.0962
_diffrn_reflns_av_unetI/netI 0.0926
_diffrn_reflns_Laue_measured_fraction_full 0.670
_diffrn_reflns_Laue_measured_fraction_max 0.994
_diffrn_reflns_limit_h_max 7
_diffrn_reflns_limit_h_min -8
_diffrn_reflns_limit_k_max 26
_diffrn_reflns_limit_k_min -26
_diffrn_reflns_limit_l_max 11
_diffrn_reflns_limit_l_min -12
_diffrn_reflns_number 10761
_diffrn_reflns_point_group_measured_fraction_full 0.670
_diffrn_reflns_point_group_measured_fraction_max 0.994
_diffrn_reflns_theta_full 24.415
_diffrn_reflns_theta_max 21.257
_diffrn_reflns_theta_min 1.782
_diffrn_source Synchrotron
_diffrn_source_type 'Undulator, I19, DLS, RAL'
_diffrn_standards_number 0
_exptl_absorpt_coefficient_mu 0.085
_exptl_absorpt_correction_T_max 1.0000
_exptl_absorpt_correction_T_min 0.8783
_exptl_absorpt_correction_type multi-scan
_exptl_absorpt_process_details
;
SADABS-2008/1 (Bruker,2008) was used for absorption correction.
wR2(int) was 0.1490 before and 0.0645 after correction.
The Ratio of minimum to maximum transmission is 0.8783.
The \l/2 correction factor is Not present.
;
_exptl_crystal_colour red
_exptl_crystal_colour_primary red
_exptl_crystal_density_diffrn 1.290
_exptl_crystal_description block
_exptl_crystal_F_000 984
_exptl_crystal_size_max 0.05
_exptl_crystal_size_mid 0.02
_exptl_crystal_size_min 0.02
_refine_diff_density_max 0.345
_refine_diff_density_min -0.195
_refine_diff_density_rms 0.046
_refine_ls_extinction_coef 0.057(7)
_refine_ls_extinction_expression Fc^*^=kFc[1+0.001xFc^2^\l^3^/sin(2\q)]^-1/4^
_refine_ls_extinction_method SHELXL
_refine_ls_goodness_of_fit_ref 1.028
_refine_ls_hydrogen_treatment constr
_refine_ls_matrix_type full
_refine_ls_number_parameters 328
_refine_ls_number_reflns 2897
_refine_ls_number_restraints 320
_refine_ls_restrained_S_all 1.007
_refine_ls_R_factor_all 0.1055
_refine_ls_R_factor_gt 0.0581
_refine_ls_shift/su_max 0.000
_refine_ls_shift/su_mean 0.000
_refine_ls_structure_factor_coef Fsqd
_refine_ls_weighting_details 'w=1/[\s^2^(Fo^2^)+(0.0877P)^2^+0.4420P] where P=(Fo^2^+2Fc^2^)/3'
_refine_ls_weighting_scheme calc
_refine_ls_wR_factor_gt 0.1469
_refine_ls_wR_factor_ref 0.1715
_reflns_Friedel_coverage 0.000
_reflns_number_gt 1819
_reflns_number_total 2897
_reflns_threshold_expression 'I > 2\s(I)'
_cod_data_source_file c4cc00851k2.cif
_cod_data_source_block mjh120032
_cod_database_code 7112284
_shelxl_version_number 2013-4
_shelx_space_group_comment
;
The symmetry employed for this shelxl refinement is uniquely defined
by the following loop, which should always be used as a source of
symmetry information in preference to the above space-group names.
They are only intended as comments.
;
_shelx_estimated_absorpt_t_max 0.998
_shelx_estimated_absorpt_t_min 0.996
_olex2_refinement_description
;
1. Fixed Uiso
 At 1.2 times of:
  All C(H) groups, All C(H,H) groups
 At 1.5 times of:
  All C(H,H,H) groups
2. Restrained distances
 O2A-C18 \\sim O2-C18
 with sigma of 0.02
 O2A-C19A \\sim O2-C19
 with sigma of 0.02
 C20-C19 \\sim C20A-C19A
 with sigma of 0.02
 C20A-O2A \\sim C20-O2
 with sigma of 0.02
 O1-C18 \\sim O1A-C18
 with sigma of 0.02
 O2A-O1 \\sim O1A-O2
 with sigma of 0.02
3. Restrained planarity
 C22, C23, C24, C25, C26, C21
 with sigma of 0.1
 O1, C18, O2, C17
 with sigma of 0.1
 O2A, C18, O1A, C17
 with sigma of 0.1
4. Uiso/Uaniso restraints and constraints
Uanis(O2) = Uanis(O2A)
Uanis(C19) = Uanis(C19A)
Uanis(C20) = Uanis(C20A)
Uanis(O1) = Uanis(O1A)
5. Rigid body (RIGU) restrains
 All non-hydrogen atoms
 with sigma for 1-2 distances of 0.004 and sigma for 1-3 distances of 0.004
6. Others
 Fixed Sof: O1(0.8) O2(0.8) C19(0.8) H19A(0.8) H19B(0.8) C20(0.8) H20A(0.8)
 H20B(0.8) H20C(0.8) O2A(0.2) C19A(0.2) H19C(0.2) H19D(0.2) C20A(0.2) H20D(0.2)
 H20E(0.2) H20F(0.2) O1A(0.2)
7.a Secondary CH2 refined with riding coordinates:
 C11(H11A,H11B), C19(H19A,H19B), C19A(H19C,H19D)
7.b Aromatic/amide H refined with riding coordinates:
 C16(H16), C17(H17), C22(H22), C23(H23), C24(H24), C25(H25)
7.c Idealised Me refined as rotating group:
 C10(H10A,H10B,H10C), C12(H12A,H12B,H12C), C13(H13A,H13B,H13C), C14(H14A,H14B,
 H14C), C15(H15A,H15B,H15C), C20(H20A,H20B,H20C), C20A(H20D,H20E,H20F),
 C27(H27A,H27B,H27C)
;

loop_
_space_group_symop_operation_xyz
'x, y, z'
'-x, y+1/2, -z+1/2'
'-x, -y, -z'
'x, -y-1/2, z-1/2'

loop_
_atom_site_label
_atom_site_type_symbol
_atom_site_fract_x
_atom_site_fract_y
_atom_site_fract_z
_atom_site_U_iso_or_equiv
_atom_site_adp_type
_atom_site_occupancy
_atom_site_site_symmetry_order
_atom_site_calc_flag
_atom_site_refinement_flags_posn
_atom_site_refinement_flags_occupancy
_atom_site_disorder_assembly
_atom_site_disorder_group
B B 0.3579(7) 0.38896(17) 0.4196(4) 0.0553(12) Uani 1 1 d . . . .
O1 O 1.1559(12) 0.5155(2) 0.1265(4) 0.0815(19) Uani 0.8 1 d . P A 1
O2 O 1.2493(5) 0.52521(14) 0.2978(3) 0.0673(10) Uani 0.8 1 d . P A 1
N1 N 0.1956(4) 0.36165(12) 0.3683(3) 0.0540(9) Uani 1 1 d . . . .
N2 N 0.4739(4) 0.40521(11) 0.3264(3) 0.0535(9) Uani 1 1 d . . . .
F1 F 0.4459(3) 0.35417(8) 0.48898(18) 0.0660(7) Uani 1 1 d . . . .
F2 F 0.3088(3) 0.43307(9) 0.47764(19) 0.0773(8) Uani 1 1 d . . . .
C1 C 0.0590(5) 0.34273(15) 0.4206(3) 0.0581(11) Uani 1 1 d . . . .
C2 C -0.0628(5) 0.32050(16) 0.3461(4) 0.0606(11) Uani 1 1 d . . . .
C3 C 0.0034(5) 0.32597(16) 0.2439(3) 0.0577(11) Uani 1 1 d . . . .
C4 C 0.1664(5) 0.35193(14) 0.2571(3) 0.0541(10) Uani 1 1 d . . . .
C5 C 0.2868(5) 0.36769(14) 0.1837(3) 0.0498(10) Uani 1 1 d . . . .
C6 C 0.4381(5) 0.39471(14) 0.2155(3) 0.0506(10) Uani 1 1 d . . . .
C7 C 0.5765(5) 0.41516(14) 0.1573(3) 0.0552(10) Uani 1 1 d . . . .
C8 C 0.6952(5) 0.43789(14) 0.2324(3) 0.0555(10) Uani 1 1 d . . . .
C9 C 0.6277(5) 0.43088(14) 0.3361(3) 0.0544(10) Uani 1 1 d . . . .
C10 C 0.0507(6) 0.34582(18) 0.5402(3) 0.0720(13) Uani 1 1 d . . . .
H10A H 0.1465 0.3253 0.5740 0.108 Uiso 1 1 calc GR . . .
H10B H -0.0600 0.3311 0.5625 0.108 Uiso 1 1 calc GR . . .
H10C H 0.0600 0.3831 0.5633 0.108 Uiso 1 1 calc GR . . .
C11 C -0.2328(5) 0.29584(18) 0.3731(4) 0.0722(13) Uani 1 1 d . . . .
H11A H -0.2598 0.3058 0.4481 0.087 Uiso 1 1 calc R . . .
H11B H -0.3251 0.3107 0.3240 0.087 Uiso 1 1 calc R . . .
C12 C -0.2356(6) 0.23679(18) 0.3638(4) 0.0807(14) Uani 1 1 d . . . .
H12A H -0.2111 0.2265 0.2894 0.121 Uiso 1 1 calc GR . . .
H12B H -0.3504 0.2235 0.3818 0.121 Uiso 1 1 calc GR . . .
H12C H -0.1474 0.2215 0.4140 0.121 Uiso 1 1 calc GR . . .
C13 C -0.0867(5) 0.30902(18) 0.1415(4) 0.0690(12) Uani 1 1 d . . . .
H13A H -0.0225 0.2797 0.1094 0.104 Uiso 1 1 calc GR . . .
H13B H -0.0930 0.3390 0.0908 0.104 Uiso 1 1 calc GR . . .
H13C H -0.2044 0.2971 0.1564 0.104 Uiso 1 1 calc GR . . .
C14 C 0.5949(6) 0.41427(18) 0.0371(3) 0.0703(13) Uani 1 1 d . . . .
H14A H 0.5825 0.3776 0.0106 0.105 Uiso 1 1 calc GR . . .
H14B H 0.7095 0.4280 0.0198 0.105 Uiso 1 1 calc GR . . .
H14C H 0.5047 0.4366 0.0022 0.105 Uiso 1 1 calc GR . . .
C15 C 0.7058(6) 0.44592(16) 0.4431(3) 0.0673(12) Uani 1 1 d . . . .
H15A H 0.7142 0.4848 0.4480 0.101 Uiso 1 1 calc GR . . .
H15B H 0.8221 0.4304 0.4518 0.101 Uiso 1 1 calc GR . . .
H15C H 0.6330 0.4326 0.5004 0.101 Uiso 1 1 calc GR . . .
C16 C 0.8558(6) 0.46413(15) 0.2059(3) 0.0590(11) Uani 1 1 d . . . .
H16 H 0.8740 0.4669 0.1305 0.071 Uiso 1 1 calc R . . .
C17 C 0.9784(6) 0.48438(18) 0.2678(4) 0.0780(13) Uani 1 1 d . . . .
H17 H 0.9703 0.4829 0.3443 0.094 Uiso 1 1 calc R . . .
C18 C 1.1287(6) 0.50947(17) 0.2212(4) 0.0750(13) Uani 1 1 d . . . .
C19 C 1.4007(7) 0.5517(2) 0.2628(5) 0.0660(16) Uani 0.8 1 d . P A 1
H19A H 1.4343 0.5366 0.1927 0.079 Uiso 0.8 1 calc R P A 1
H19B H 1.4977 0.5457 0.3164 0.079 Uiso 0.8 1 calc R P A 1
C20 C 1.3703(7) 0.6108(2) 0.2499(5) 0.0706(16) Uani 0.8 1 d . P A 1
H20A H 1.2817 0.6170 0.1922 0.106 Uiso 0.8 1 calc GR P A 1
H20B H 1.4788 0.6282 0.2311 0.106 Uiso 0.8 1 calc GR P A 1
H20C H 1.3308 0.6255 0.3182 0.106 Uiso 0.8 1 calc GR P A 1
C21 C 0.2575(5) 0.35277(15) 0.0675(3) 0.0548(10) Uani 1 1 d . . . .
C22 C 0.1782(5) 0.38839(18) -0.0046(4) 0.0661(12) Uani 1 1 d . . . .
H22 H 0.1446 0.4227 0.0195 0.079 Uiso 1 1 calc R . . .
C23 C 0.1484(6) 0.3738(2) -0.1112(4) 0.0816(14) Uani 1 1 d . . . .
H23 H 0.0942 0.3982 -0.1607 0.098 Uiso 1 1 calc R . . .
C24 C 0.1963(6) 0.3244(2) -0.1465(4) 0.0785(14) Uani 1 1 d . . . .
H24 H 0.1737 0.3146 -0.2200 0.094 Uiso 1 1 calc R . . .
C25 C 0.2768(5) 0.28880(19) -0.0761(4) 0.0690(12) Uani 1 1 d . . . .
H25 H 0.3110 0.2549 -0.1016 0.083 Uiso 1 1 calc R . . .
C26 C 0.3086(5) 0.30245(16) 0.0327(3) 0.0561(11) Uani 1 1 d . . . .
O2A O 1.1729(17) 0.5540(5) 0.2952(11) 0.0673(10) Uani 0.2 1 d . P A 2
C19A C 1.315(2) 0.5899(8) 0.265(2) 0.0660(16) Uani 0.2 1 d . P A 2
H19C H 1.3307 0.6188 0.3185 0.079 Uiso 0.2 1 calc R P A 2
H19D H 1.2885 0.6060 0.1927 0.079 Uiso 0.2 1 calc R P A 2
C20A C 1.478(2) 0.5569(11) 0.261(2) 0.0706(16) Uani 0.2 1 d . P A 2
H20D H 1.4639 0.5297 0.2049 0.106 Uiso 0.2 1 calc GR P A 2
H20E H 1.5003 0.5397 0.3318 0.106 Uiso 0.2 1 calc GR P A 2
H20F H 1.5764 0.5800 0.2452 0.106 Uiso 0.2 1 calc GR P A 2
O1A O 1.162(5) 0.5004(14) 0.1289(12) 0.0815(19) Uani 0.2 1 d . P A 2
C27 C 0.3957(6) 0.26506(17) 0.1081(4) 0.0760(13) Uani 1 1 d . . . .
H27A H 0.4977 0.2823 0.1427 0.114 Uiso 1 1 calc GR . . .
H27B H 0.4323 0.2335 0.0682 0.114 Uiso 1 1 calc GR . . .
H27C H 0.3154 0.2544 0.1637 0.114 Uiso 1 1 calc GR . . .

loop_
_atom_site_aniso_label
_atom_site_aniso_U_11
_atom_site_aniso_U_22
_atom_site_aniso_U_33
_atom_site_aniso_U_23
_atom_site_aniso_U_13
_atom_site_aniso_U_12
B 0.077(3) 0.044(2) 0.045(3) -0.007(2) 0.006(2) 0.005(2)
O1 0.098(2) 0.082(5) 0.064(2) 0.002(2) -0.0010(19) -0.032(3)
O2 0.069(2) 0.069(2) 0.063(2) 0.0109(19) -0.0132(18) -0.0129(18)
N1 0.065(2) 0.0499(18) 0.048(2) -0.0033(15) 0.0069(15) 0.0071(15)
N2 0.074(2) 0.0389(17) 0.047(2) -0.0037(14) -0.0004(16) -0.0018(15)
F1 0.0763(16) 0.0666(15) 0.0550(16) 0.0117(11) 0.0009(12) 0.0015(12)
F2 0.1091(19) 0.0586(14) 0.0653(18) -0.0192(12) 0.0157(14) 0.0038(13)
C1 0.062(2) 0.058(2) 0.055(3) 0.0021(19) 0.014(2) 0.0149(19)
C2 0.054(2) 0.061(2) 0.067(3) 0.002(2) 0.012(2) 0.0134(18)
C3 0.053(2) 0.061(2) 0.059(3) -0.0046(19) 0.0066(19) 0.0087(18)
C4 0.060(2) 0.053(2) 0.050(3) -0.0061(18) 0.0039(18) 0.0059(18)
C5 0.060(2) 0.045(2) 0.045(2) -0.0019(17) 0.0010(18) 0.0037(17)
C6 0.068(2) 0.043(2) 0.041(2) -0.0004(17) -0.0002(18) -0.0014(18)
C7 0.068(2) 0.050(2) 0.047(3) 0.0001(18) 0.0020(19) -0.0048(19)
C8 0.075(3) 0.043(2) 0.048(3) 0.0015(18) -0.0005(19) -0.0062(19)
C9 0.072(3) 0.036(2) 0.054(3) -0.0015(17) -0.0048(19) -0.0013(18)
C10 0.074(3) 0.086(3) 0.056(3) 0.001(2) 0.012(2) 0.010(2)
C11 0.057(3) 0.087(3) 0.074(3) 0.005(2) 0.013(2) 0.012(2)
C12 0.060(3) 0.094(3) 0.088(4) 0.020(3) 0.007(2) -0.005(2)
C13 0.053(2) 0.082(3) 0.071(3) -0.006(2) 0.003(2) -0.002(2)
C14 0.082(3) 0.081(3) 0.048(3) 0.004(2) 0.005(2) -0.026(2)
C15 0.092(3) 0.055(2) 0.055(3) -0.010(2) -0.004(2) -0.013(2)
C16 0.076(3) 0.049(2) 0.052(3) 0.0052(19) 0.000(2) -0.009(2)
C17 0.093(3) 0.079(3) 0.061(3) 0.014(2) -0.009(2) -0.025(3)
C18 0.088(3) 0.074(3) 0.062(3) 0.010(2) -0.008(2) -0.024(2)
C19 0.057(3) 0.074(3) 0.067(4) 0.001(3) 0.001(3) -0.009(3)
C20 0.070(3) 0.075(3) 0.068(4) 0.003(3) 0.007(3) -0.014(3)
C21 0.055(2) 0.062(2) 0.047(3) -0.0057(18) 0.0043(18) -0.0085(19)
C22 0.064(3) 0.079(3) 0.055(3) 0.003(2) 0.001(2) -0.008(2)
C23 0.074(3) 0.109(3) 0.062(3) 0.004(3) -0.004(2) -0.015(3)
C24 0.067(3) 0.113(4) 0.056(3) -0.008(3) 0.004(2) -0.024(3)
C25 0.060(3) 0.087(3) 0.060(3) -0.024(2) 0.012(2) -0.023(2)
C26 0.049(2) 0.065(2) 0.054(3) -0.0086(19) 0.0067(19) -0.0136(19)
O2A 0.069(2) 0.069(2) 0.063(2) 0.0109(19) -0.0132(18) -0.0129(18)
C19A 0.057(3) 0.074(3) 0.067(4) 0.001(3) 0.001(3) -0.009(3)
C20A 0.070(3) 0.075(3) 0.068(4) 0.003(3) 0.007(3) -0.014(3)
O1A 0.098(2) 0.082(5) 0.064(2) 0.002(2) -0.0010(19) -0.032(3)
C27 0.078(3) 0.070(3) 0.080(3) -0.014(2) 0.006(3) 0.002(2)

loop_
_atom_type_symbol
_atom_type_description
_atom_type_scat_dispersion_real
_atom_type_scat_dispersion_imag
_atom_type_scat_source
C C 0.0030 0.0010 'International Tables Vol C Tables 4.2.6.8 and 6.1.1.4'
H H 0.0000 0.0000 'International Tables Vol C Tables 4.2.6.8 and 6.1.1.4'
B B 0.0010 0.0010 'International Tables Vol C Tables 4.2.6.8 and 6.1.1.4'
N N 0.0060 0.0030 'International Tables Vol C Tables 4.2.6.8 and 6.1.1.4'
O O 0.0110 0.0060 'International Tables Vol C Tables 4.2.6.8 and 6.1.1.4'
F F 0.0170 0.0100 'International Tables Vol C Tables 4.2.6.8 and 6.1.1.4'

loop_
_geom_angle_atom_site_label_1
_geom_angle_atom_site_label_2
_geom_angle_atom_site_label_3
_geom_angle
N2 B N1 107.3(3)
F1 B N1 110.1(3)
F1 B N2 110.2(4)
F2 B N1 109.6(4)
F2 B N2 110.8(3)
F2 B F1 108.9(4)
C18 O2 C19 118.1(4)
C1 N1 B 126.8(4)
C1 N1 C4 108.1(3)
C4 N1 B 125.1(3)
C6 N2 B 125.4(3)
C9 N2 B 126.5(3)
C9 N2 C6 108.2(3)
N1 C1 C2 110.0(4)
N1 C1 C10 121.8(4)
C2 C1 C10 128.2(4)
C1 C2 C11 125.9(4)
C3 C2 C1 107.2(4)
C3 C2 C11 126.9(4)
C2 C3 C4 107.3(4)
C2 C3 C13 124.8(4)
C4 C3 C13 127.8(4)
N1 C4 C3 107.3(3)
C5 C4 N1 120.5(4)
C5 C4 C3 132.2(4)
C4 C5 C6 122.2(4)
C4 C5 C21 118.7(3)
C6 C5 C21 119.1(3)
C5 C6 N2 119.6(3)
C5 C6 C7 132.7(4)
C7 C6 N2 107.7(3)
C6 C7 C14 127.2(4)
C8 C7 C6 107.5(4)
C8 C7 C14 125.3(4)
C7 C8 C9 107.1(4)
C7 C8 C16 125.3(4)
C9 C8 C16 127.5(4)
N2 C9 C8 109.5(3)
N2 C9 C15 121.7(4)
C8 C9 C15 128.8(4)
C1 C10 H10A 109.5
C1 C10 H10B 109.5
C1 C10 H10C 109.5
H10A C10 H10B 109.5
H10A C10 H10C 109.5
H10B C10 H10C 109.5
C2 C11 H11A 108.8
C2 C11 H11B 108.8
H11A C11 H11B 107.7
C12 C11 C2 113.9(4)
C12 C11 H11A 108.8
C12 C11 H11B 108.8
C11 C12 H12A 109.5
C11 C12 H12B 109.5
C11 C12 H12C 109.5
H12A C12 H12B 109.5
H12A C12 H12C 109.5
H12B C12 H12C 109.5
C3 C13 H13A 109.5
C3 C13 H13B 109.5
C3 C13 H13C 109.5
H13A C13 H13B 109.5
H13A C13 H13C 109.5
H13B C13 H13C 109.5
C7 C14 H14A 109.5
C7 C14 H14B 109.5
C7 C14 H14C 109.5
H14A C14 H14B 109.5
H14A C14 H14C 109.5
H14B C14 H14C 109.5
C9 C15 H15A 109.5
C9 C15 H15B 109.5
C9 C15 H15C 109.5
H15A C15 H15B 109.5
H15A C15 H15C 109.5
H15B C15 H15C 109.5
C8 C16 H16 114.5
C17 C16 C8 130.9(4)
C17 C16 H16 114.5
C16 C17 H17 119.6
C16 C17 C18 120.7(5)
C18 C17 H17 119.6
O1 C18 O2 119.8(6)
O1 C18 C17 127.5(6)
O2 C18 C17 112.6(4)
C17 C18 O2A 104.5(6)
O1A C18 C17 119.8(19)
O1A C18 O2A 133(2)
O2 C19 H19A 109.3
O2 C19 H19B 109.3
O2 C19 C20 111.4(4)
H19A C19 H19B 108.0
C20 C19 H19A 109.3
C20 C19 H19B 109.3
C19 C20 H20A 109.5
C19 C20 H20B 109.5
C19 C20 H20C 109.5
H20A C20 H20B 109.5
H20A C20 H20C 109.5
H20B C20 H20C 109.5
C22 C21 C5 120.1(4)
C22 C21 C26 120.6(4)
C26 C21 C5 119.3(4)
C21 C22 H22 120.2
C23 C22 C21 119.6(5)
C23 C22 H22 120.2
C22 C23 H23 119.7
C24 C23 C22 120.5(5)
C24 C23 H23 119.7
C23 C24 H24 119.7
C23 C24 C25 120.5(5)
C25 C24 H24 119.7
C24 C25 H25 119.9
C24 C25 C26 120.3(5)
C26 C25 H25 119.9
C21 C26 C25 118.5(4)
C21 C26 C27 120.8(4)
C25 C26 C27 120.7(4)
C18 O2A C19A 117.3(14)
O2A C19A H19C 110.2
O2A C19A H19D 110.2
O2A C19A C20A 107.5(14)
H19C C19A H19D 108.5
C20A C19A H19C 110.2
C20A C19A H19D 110.2
C19A C20A H20D 109.5
C19A C20A H20E 109.5
C19A C20A H20F 109.5
H20D C20A H20E 109.5
H20D C20A H20F 109.5
H20E C20A H20F 109.5
C26 C27 H27A 109.5
C26 C27 H27B 109.5
C26 C27 H27C 109.5
H27A C27 H27B 109.5
H27A C27 H27C 109.5
H27B C27 H27C 109.5

loop_
_geom_bond_atom_site_label_1
_geom_bond_atom_site_label_2
_geom_bond_distance
B N1 1.541(6)
B N2 1.541(6)
B F1 1.383(5)
B F2 1.381(5)
O1 C18 1.206(6)
O2 C18 1.358(5)
O2 C19 1.427(6)
N1 C1 1.345(5)
N1 C4 1.404(5)
N2 C6 1.411(5)
N2 C9 1.351(5)
C1 C2 1.404(6)
C1 C10 1.483(6)
C2 C3 1.387(5)
C2 C11 1.499(6)
C3 C4 1.420(6)
C3 C13 1.481(6)
C4 C5 1.381(5)
C5 C6 1.393(5)
C5 C21 1.492(5)
C6 C7 1.408(5)
C7 C8 1.398(5)
C7 C14 1.497(6)
C8 C9 1.414(5)
C8 C16 1.452(6)
C9 C15 1.479(5)
C10 H10A 0.9800
C10 H10B 0.9800
C10 H10C 0.9800
C11 H11A 0.9900
C11 H11B 0.9900
C11 C12 1.488(6)
C12 H12A 0.9800
C12 H12B 0.9800
C12 H12C 0.9800
C13 H13A 0.9800
C13 H13B 0.9800
C13 H13C 0.9800
C14 H14A 0.9800
C14 H14B 0.9800
C14 H14C 0.9800
C15 H15A 0.9800
C15 H15B 0.9800
C15 H15C 0.9800
C16 H16 0.9500
C16 C17 1.296(6)
C17 H17 0.9500
C17 C18 1.458(7)
C18 O2A 1.475(13)
C18 O1A 1.201(16)
C19 H19A 0.9900
C19 H19B 0.9900
C19 C20 1.509(7)
C20 H20A 0.9800
C20 H20B 0.9800
C20 H20C 0.9800
C21 C22 1.387(6)
C21 C26 1.397(5)
C22 H22 0.9500
C22 C23 1.377(6)
C23 H23 0.9500
C23 C24 1.372(7)
C24 H24 0.9500
C24 C25 1.377(6)
C25 H25 0.9500
C25 C26 1.398(6)
C26 C27 1.466(6)
O2A C19A 1.483(17)
C19A H19C 0.9900
C19A H19D 0.9900
C19A C20A 1.505(18)
C20A H20D 0.9800
C20A H20E 0.9800
C20A H20F 0.9800
C27 H27A 0.9800
C27 H27B 0.9800
C27 H27C 0.9800

loop_
_geom_torsion_atom_site_label_1
_geom_torsion_atom_site_label_2
_geom_torsion_atom_site_label_3
_geom_torsion_atom_site_label_4
_geom_torsion
B N1 C1 C2 -179.8(3)
B N1 C1 C10 -0.7(6)
B N1 C4 C3 179.7(3)
B N1 C4 C5 -0.8(5)
B N2 C6 C5 0.2(5)
B N2 C6 C7 -179.0(3)
B N2 C9 C8 179.1(3)
B N2 C9 C15 1.2(6)
O1 C18 O2A C19A -28.3(17)
O2 C18 O2A C19A 76.0(14)
N1 B N2 C6 -2.2(5)
N1 B N2 C9 179.1(3)
N1 C1 C2 C3 0.3(4)
N1 C1 C2 C11 -179.4(4)
N1 C4 C5 C6 -1.6(5)
N1 C4 C5 C21 175.2(3)
N2 B N1 C1 -178.0(3)
N2 B N1 C4 2.5(5)
N2 C6 C7 C8 0.0(4)
N2 C6 C7 C14 -178.9(4)
F1 B N1 C1 62.0(5)
F1 B N1 C4 -117.4(4)
F1 B N2 C6 117.7(4)
F1 B N2 C9 -61.1(5)
F2 B N1 C1 -57.7(5)
F2 B N1 C4 122.8(4)
F2 B N2 C6 -121.8(4)
F2 B N2 C9 59.5(5)
C1 N1 C4 C3 0.1(4)
C1 N1 C4 C5 179.6(3)
C1 C2 C3 C4 -0.2(4)
C1 C2 C3 C13 -178.2(4)
C1 C2 C11 C12 -107.0(5)
C2 C3 C4 N1 0.1(4)
C2 C3 C4 C5 -179.4(4)
C3 C2 C11 C12 73.3(6)
C3 C4 C5 C6 177.7(4)
C3 C4 C5 C21 -5.5(6)
C4 N1 C1 C2 -0.2(4)
C4 N1 C1 C10 178.8(3)
C4 C5 C6 N2 1.9(5)
C4 C5 C6 C7 -179.0(4)
C4 C5 C21 C22 95.7(4)
C4 C5 C21 C26 -83.5(5)
C5 C6 C7 C8 -179.1(4)
C5 C6 C7 C14 2.0(7)
C5 C21 C22 C23 -178.6(4)
C5 C21 C26 C25 178.7(3)
C5 C21 C26 C27 -2.1(5)
C6 N2 C9 C8 0.2(4)
C6 N2 C9 C15 -177.7(3)
C6 C5 C21 C22 -87.4(5)
C6 C5 C21 C26 93.5(4)
C6 C7 C8 C9 0.2(4)
C6 C7 C8 C16 -179.1(4)
C7 C8 C9 N2 -0.2(4)
C7 C8 C9 C15 177.5(4)
C7 C8 C16 C17 -176.6(5)
C8 C16 C17 C18 -179.4(4)
C9 N2 C6 C5 179.1(3)
C9 N2 C6 C7 -0.1(4)
C9 C8 C16 C17 4.3(7)
C10 C1 C2 C3 -178.7(4)
C10 C1 C2 C11 1.6(7)
C11 C2 C3 C4 179.5(4)
C11 C2 C3 C13 1.5(6)
C13 C3 C4 N1 178.0(4)
C13 C3 C4 C5 -1.4(7)
C14 C7 C8 C9 179.0(4)
C14 C7 C8 C16 -0.2(6)
C16 C8 C9 N2 179.0(4)
C16 C8 C9 C15 -3.2(6)
C16 C17 C18 O1 1.8(9)
C16 C17 C18 O2 -175.8(4)
C16 C17 C18 O2A 144.7(7)
C16 C17 C18 O1A -18(2)
C17 C18 O2A C19A -175.8(13)
C18 O2 C19 C20 85.9(6)
C18 O2A C19A C20A -62(3)
C19 O2 C18 O1 4.0(8)
C19 O2 C18 C17 -178.3(4)
C19 O2 C18 O2A -93.4(9)
C19 O2 C18 O1A 25(2)
C21 C5 C6 N2 -174.9(3)
C21 C5 C6 C7 4.1(6)
C21 C22 C23 C24 0.1(6)
C22 C21 C26 C25 -0.4(5)
C22 C21 C26 C27 178.7(4)
C22 C23 C24 C25 -0.8(6)
C23 C24 C25 C26 0.9(6)
C24 C25 C26 C21 -0.3(6)
C24 C25 C26 C27 -179.4(4)
C26 C21 C22 C23 0.5(6)
O1A C18 O2A C19A -16(3)
